data_7101942
loop_
_publ_author_name
'Cui, Han-Feng'
'Dong, Ke-Yan'
'Zhang, Guang-Wu'
'Wang, Lian'
'Ma, Jun-An'

_publ_section_title
;
 Stereoselective construction of fluorinated indanone derivatives via a
 triple cascade Lewis acid-catalyzed reaction.
;
_journal_issue 22
_journal_name_full 'Chemical communications (Cambridge, England)'
_journal_page_first 2284
_journal_page_last 2286
_journal_paper_doi 10.1039/b702114c
_journal_year 2007
_chemical_formula_moiety 'C17 H12 Cl F O3'
_chemical_formula_sum 'C17 H12 Cl F O3'
_chemical_formula_weight 318.72
_chemical_name_systematic
;
?
;
_space_group_IT_number 14
_symmetry_cell_setting monoclinic
_symmetry_Int_Tables_number 14
_symmetry_space_group_name_Hall '-P 2ybc'
_symmetry_space_group_name_H-M 'P 1 21/c 1'
_atom_sites_solution_hydrogens geom
_atom_sites_solution_primary direct
_atom_sites_solution_secondary difmap
_audit_creation_date 2007-03-08
_audit_creation_method SHELXL-97
_cell_angle_alpha 90.0
_cell_angle_beta 96.925(4)
_cell_angle_gamma 90.0
_cell_formula_units_Z 4
_cell_length_a 17.213(4)
_cell_length_b 8.458(2)
_cell_length_c 10.468(2)
_cell_measurement_reflns_used 2162
_cell_measurement_temperature 294(2)
_cell_measurement_theta_max 24.15
_cell_measurement_theta_min 2.38
_cell_volume 1512.9(6)
_computing_cell_refinement 'SMART software Bruker'
_computing_data_collection 'SMART software Bruker'
_computing_data_reduction 'SAINT software Bruker'
_computing_molecular_graphics 'DIAMOND (Crystal Impact GbR, 2005)'
_computing_structure_refinement 'SHELXL-97 (Sheldrick, 1997)'
_computing_structure_solution 'SHELXS-97 (Sheldrick, 1990)'
_diffrn_ambient_temperature 294(2)
_diffrn_measured_fraction_theta_full 0.994
_diffrn_measured_fraction_theta_max 0.994
_diffrn_measurement_device_type 'CCD area detector'
_diffrn_measurement_method 'phi and omega scans'
_diffrn_radiation_monochromator graphite
_diffrn_radiation_source 'fine-focus sealed tube'
_diffrn_radiation_type MoK\a
_diffrn_radiation_wavelength 0.71073
_diffrn_reflns_av_R_equivalents 0.0328
_diffrn_reflns_av_sigmaI/netI 0.0398
_diffrn_reflns_limit_h_max 21
_diffrn_reflns_limit_h_min -21
_diffrn_reflns_limit_k_max 6
_diffrn_reflns_limit_k_min -10
_diffrn_reflns_limit_l_max 11
_diffrn_reflns_limit_l_min -13
_diffrn_reflns_number 8209
_diffrn_reflns_theta_full 26.39
_diffrn_reflns_theta_max 26.39
_diffrn_reflns_theta_min 2.38
_diffrn_standards_decay_% 0.0
_diffrn_standards_number 0
_exptl_absorpt_coefficient_mu 0.272
_exptl_absorpt_correction_T_max 0.9733
_exptl_absorpt_correction_T_min 0.9375
_exptl_absorpt_correction_type multi-scan
_exptl_absorpt_process_details 'SADABS, Bruker AXS (2004)'
_exptl_crystal_colour colorless
_exptl_crystal_density_diffrn 1.399
_exptl_crystal_density_meas ?
_exptl_crystal_density_method none
_exptl_crystal_description prism
_exptl_crystal_F_000 656
_exptl_crystal_size_max 0.24
_exptl_crystal_size_mid 0.20
_exptl_crystal_size_min 0.10
_refine_diff_density_max 0.167
_refine_diff_density_min -0.259
_refine_diff_density_rms 0.040
_refine_ls_extinction_method none
_refine_ls_goodness_of_fit_ref 1.003
_refine_ls_hydrogen_treatment constr
_refine_ls_matrix_type full
_refine_ls_number_parameters 200
_refine_ls_number_reflns 3082
_refine_ls_number_restraints 0
_refine_ls_restrained_S_all 1.003
_refine_ls_R_factor_all 0.0833
_refine_ls_R_factor_gt 0.0426
_refine_ls_shift/su_max 0.000
_refine_ls_shift/su_mean 0.000
_refine_ls_structure_factor_coef Fsqd
_refine_ls_weighting_details 'calc w=1/[\s^2^(Fo^2^)+(0.0465P)^2^+0.2026P] where P=(Fo^2^+2Fc^2^)/3'
_refine_ls_weighting_scheme calc
_refine_ls_wR_factor_gt 0.0909
_refine_ls_wR_factor_ref 0.1077
_reflns_number_gt 1861
_reflns_number_total 3082
_reflns_threshold_expression I>2\s(I)
_cod_data_source_file b702114c.txt
_cod_data_source_block 061017b
_cod_depositor_comments
;
The following automatic conversions were performed:
'_geom_bond_publ_flag' value 'N' changed to 'n' according to
'/home/saulius/struct/CIF-dictionaries/cif_core.dic' dictionary named
'cif_core.dic' version 2.4.1 from 2010-06-29 (12
times).

'_geom_angle_publ_flag' value 'N' changed to 'n' according to
'/home/saulius/struct/CIF-dictionaries/cif_core.dic' dictionary named
'cif_core.dic' version 2.4.1 from 2010-06-29 (25 times).

Automatic conversion script
Id: cif_fix_enum 1527 2010-12-29 10:47:43Z saulius 

The following automatic conversions were performed:

'_exptl_crystal_density_meas' value 'none' was changed to '?' - the
value is perceived as not measured.

Automatic conversion script
Id: cif_fix_values 3008 2015-01-20 13:52:24Z robertas 
;
_cod_original_sg_symbol_H-M P2(1)/c
_cod_database_code 7101942

loop_
_symmetry_equiv_pos_as_xyz
'x, y, z'
'-x, y+1/2, -z+1/2'
'-x, -y, -z'
'x, -y-1/2, z-1/2'

loop_
_atom_site_label
_atom_site_type_symbol
_atom_site_fract_x
_atom_site_fract_y
_atom_site_fract_z
_atom_site_U_iso_or_equiv
_atom_site_adp_type
_atom_site_occupancy
_atom_site_symmetry_multiplicity
_atom_site_calc_flag
_atom_site_refinement_flags
Cl1 Cl -0.03335(4) 0.31214(10) 0.15135(7) 0.0808(3) Uani 1 1 d .
F1 F 0.34796(8) 0.68745(15) 0.35412(12) 0.0660(4) Uani 1 1 d .
O1 O 0.43292(10) 0.62506(19) 0.59974(17) 0.0737(5) Uani 1 1 d .
O2 O 0.22179(10) 0.7557(2) 0.46457(16) 0.0685(5) Uani 1 1 d .
O3 O 0.23896(9) 0.53836(18) 0.58835(14) 0.0567(4) Uani 1 1 d .
C1 C 0.32419(12) 0.5695(2) 0.43420(19) 0.0450(5) Uani 1 1 d .
C2 C 0.30558(12) 0.4147(2) 0.35799(19) 0.0452(5) Uani 1 1 d .
H2 H 0.3333 0.4214 0.2818 0.054 Uiso 1 1 calc R
C3 C 0.22048(12) 0.3873(2) 0.30895(18) 0.0428(5) Uani 1 1 d .
C4 C 0.18933(13) 0.4530(3) 0.19187(19) 0.0512(6) Uani 1 1 d .
H4 H 0.2216 0.5114 0.1444 0.061 Uiso 1 1 calc R
C5 C 0.11163(14) 0.4331(3) 0.1451(2) 0.0567(6) Uani 1 1 d .
H5 H 0.0915 0.4790 0.0674 0.068 Uiso 1 1 calc R
C6 C 0.06430(13) 0.3451(3) 0.2138(2) 0.0523(6) Uani 1 1 d .
C7 C 0.09256(13) 0.2803(3) 0.3304(2) 0.0571(6) Uani 1 1 d .
H7 H 0.0598 0.2225 0.3773 0.069 Uiso 1 1 calc R
C8 C 0.17048(13) 0.3021(3) 0.3773(2) 0.0520(6) Uani 1 1 d .
H8 H 0.1897 0.2586 0.4564 0.062 Uiso 1 1 calc R
C9 C 0.34746(11) 0.2890(2) 0.44404(19) 0.0447(5) Uani 1 1 d .
C10 C 0.34445(14) 0.1262(3) 0.4292(2) 0.0596(6) Uani 1 1 d .
H10 H 0.3110 0.0802 0.3632 0.072 Uiso 1 1 calc R
C11 C 0.39200(14) 0.0336(3) 0.5143(3) 0.0648(7) Uani 1 1 d .
H11 H 0.3903 -0.0758 0.5052 0.078 Uiso 1 1 calc R
C12 C 0.44226(13) 0.1002(3) 0.6133(2) 0.0612(6) Uani 1 1 d .
H12 H 0.4738 0.0353 0.6694 0.073 Uiso 1 1 calc R
C13 C 0.44577(12) 0.2605(3) 0.6290(2) 0.0550(6) Uani 1 1 d .
H13 H 0.4795 0.3055 0.6951 0.066 Uiso 1 1 calc R
C14 C 0.39789(12) 0.3546(2) 0.5442(2) 0.0447(5) Uani 1 1 d .
C15 C 0.39279(13) 0.5268(3) 0.5391(2) 0.0496(5) Uani 1 1 d .
C16 C 0.25561(13) 0.6357(3) 0.4955(2) 0.0472(5) Uani 1 1 d .
C17 C 0.17179(16) 0.5783(3) 0.6533(3) 0.0754(8) Uani 1 1 d .
H17A H 0.1266 0.5912 0.5909 0.113 Uiso 1 1 calc R
H17B H 0.1819 0.6752 0.7002 0.113 Uiso 1 1 calc R
H17C H 0.1624 0.4951 0.7119 0.113 Uiso 1 1 calc R

loop_
_atom_site_aniso_label
_atom_site_aniso_U_11
_atom_site_aniso_U_22
_atom_site_aniso_U_33
_atom_site_aniso_U_23
_atom_site_aniso_U_13
_atom_site_aniso_U_12
Cl1 0.0516(4) 0.1091(6) 0.0778(5) 0.0013(4) -0.0087(3) 0.0021(4)
F1 0.0758(9) 0.0507(8) 0.0737(9) 0.0111(7) 0.0182(7) -0.0124(7)
O1 0.0694(11) 0.0527(10) 0.0930(13) -0.0118(10) -0.0152(10) -0.0128(9)
O2 0.0791(12) 0.0525(10) 0.0743(11) 0.0078(9) 0.0104(9) 0.0198(9)
O3 0.0608(10) 0.0552(10) 0.0568(9) 0.0056(8) 0.0188(7) 0.0081(8)
C1 0.0494(12) 0.0364(11) 0.0503(12) 0.0054(10) 0.0103(9) -0.0049(10)
C2 0.0482(12) 0.0472(12) 0.0418(11) -0.0046(10) 0.0118(9) -0.0039(10)
C3 0.0512(13) 0.0388(11) 0.0386(11) -0.0056(9) 0.0071(9) 0.0000(10)
C4 0.0630(15) 0.0496(14) 0.0415(12) 0.0009(10) 0.0091(10) -0.0045(11)
C5 0.0665(16) 0.0603(15) 0.0411(12) 0.0033(11) -0.0025(11) 0.0084(12)
C6 0.0469(12) 0.0573(14) 0.0508(13) -0.0038(12) -0.0013(10) 0.0040(11)
C7 0.0503(13) 0.0649(15) 0.0558(14) 0.0115(12) 0.0049(10) -0.0044(12)
C8 0.0501(13) 0.0597(14) 0.0453(12) 0.0108(11) 0.0029(10) -0.0033(11)
C9 0.0392(11) 0.0441(13) 0.0520(12) -0.0037(10) 0.0110(9) -0.0004(10)
C10 0.0529(14) 0.0459(14) 0.0794(17) -0.0155(13) 0.0055(12) -0.0005(11)
C11 0.0554(15) 0.0408(13) 0.100(2) -0.0022(14) 0.0164(14) 0.0059(12)
C12 0.0486(14) 0.0569(16) 0.0787(17) 0.0134(14) 0.0098(12) 0.0104(12)
C13 0.0446(12) 0.0553(15) 0.0644(14) 0.0003(12) 0.0042(10) 0.0015(11)
C14 0.0388(11) 0.0427(12) 0.0531(12) -0.0014(10) 0.0077(9) -0.0010(10)
C15 0.0457(12) 0.0467(13) 0.0563(13) -0.0040(11) 0.0059(10) -0.0078(11)
C16 0.0536(13) 0.0411(12) 0.0454(12) -0.0037(11) -0.0002(10) 0.0004(11)
C17 0.0726(18) 0.0844(19) 0.0746(17) -0.0004(15) 0.0309(14) 0.0082(15)

loop_
_atom_type_symbol
_atom_type_description
_atom_type_scat_dispersion_real
_atom_type_scat_dispersion_imag
_atom_type_scat_source
C C 0.0033 0.0016 'International Tables Vol C Tables 4.2.6.8 and 6.1.1.4'
H H 0.0000 0.0000 'International Tables Vol C Tables 4.2.6.8 and 6.1.1.4'
O O 0.0106 0.0060 'International Tables Vol C Tables 4.2.6.8 and 6.1.1.4'
F F 0.0171 0.0103 'International Tables Vol C Tables 4.2.6.8 and 6.1.1.4'
Cl Cl 0.1484 0.1585 'International Tables Vol C Tables 4.2.6.8 and 6.1.1.4'

loop_
_geom_angle_atom_site_label_1
_geom_angle_atom_site_label_2
_geom_angle_atom_site_label_3
_geom_angle
_geom_angle_publ_flag
C16 O3 C17 116.89(18) y
F1 C1 C16 106.86(16) y
F1 C1 C2 110.65(16) y
C16 C1 C2 114.03(17) y
F1 C1 C15 109.72(16) y
C16 C1 C15 110.52(17) y
C2 C1 C15 105.06(16) y
C3 C2 C9 117.75(17) y
C3 C2 C1 115.94(17) y
C9 C2 C1 103.47(16) y
C3 C2 H2 106.3 n
C9 C2 H2 106.3 n
C1 C2 H2 106.3 n
C8 C3 C4 117.7(2) y
C8 C3 C2 122.80(18) y
C4 C3 C2 119.50(18) y
C5 C4 C3 121.2(2) y
C5 C4 H4 119.4 n
C3 C4 H4 119.4 n
C6 C5 C4 119.5(2) y
C6 C5 H5 120.2 n
C4 C5 H5 120.2 n
C5 C6 C7 121.0(2) y
C5 C6 Cl1 119.70(17) y
C7 C6 Cl1 119.33(18) y
C6 C7 C8 119.1(2) y
C6 C7 H7 120.4 n
C8 C7 H7 120.4 n
C7 C8 C3 121.5(2) y
C7 C8 H8 119.3 n
C3 C8 H8 119.3 n
C10 C9 C14 119.4(2) y
C10 C9 C2 128.37(19) y
C14 C9 C2 112.06(18) y
C11 C10 C9 118.7(2) y
C11 C10 H10 120.6 n
C9 C10 H10 120.6 n
C10 C11 C12 121.3(2) y
C10 C11 H11 119.3 n
C12 C11 H11 119.3 n
C13 C12 C11 120.5(2) y
C13 C12 H12 119.7 n
C11 C12 H12 119.7 n
C12 C13 C14 118.6(2) y
C12 C13 H13 120.7 n
C14 C13 H13 120.7 n
C13 C14 C9 121.4(2) y
C13 C14 C15 128.6(2) y
C9 C14 C15 109.93(19) y
O1 C15 C14 129.6(2) y
O1 C15 C1 123.2(2) y
C14 C15 C1 107.15(17) y
O2 C16 O3 125.6(2) y
O2 C16 C1 125.2(2) y
O3 C16 C1 109.14(17) y
O3 C17 H17A 109.5 n
O3 C17 H17B 109.5 n
H17A C17 H17B 109.5 n
O3 C17 H17C 109.5 n
H17A C17 H17C 109.5 n
H17B C17 H17C 109.5 n

loop_
_geom_bond_atom_site_label_1
_geom_bond_atom_site_label_2
_geom_bond_distance
_geom_bond_publ_flag
Cl1 C6 1.751(2) y
F1 C1 1.395(2) y
O1 C15 1.210(2) y
O2 C16 1.195(2) y
O3 C16 1.331(2) y
O3 C17 1.450(3) y
C1 C16 1.517(3) y
C1 C2 1.547(3) y
C1 C15 1.555(3) y
C2 C3 1.511(3) y
C2 C9 1.518(3) y
C2 H2 0.9800 n
C3 C8 1.386(3) y
C3 C4 1.393(3) y
C4 C5 1.378(3) y
C4 H4 0.9300 n
C5 C6 1.370(3) y
C5 H5 0.9300 n
C6 C7 1.372(3) y
C7 C8 1.384(3) y
C7 H7 0.9300 n
C8 H8 0.9300 n
C9 C10 1.386(3) y
C9 C14 1.393(3) y
C10 C11 1.379(3) y
C10 H10 0.9300 n
C11 C12 1.387(3) y
C11 H11 0.9300 n
C12 C13 1.366(3) y
C12 H12 0.9300 n
C13 C14 1.388(3) y
C13 H13 0.9300 n
C14 C15 1.460(3) y
C17 H17A 0.9600 n
C17 H17B 0.9600 n
C17 H17C 0.9600 n

loop_
_geom_torsion_atom_site_label_1
_geom_torsion_atom_site_label_2
_geom_torsion_atom_site_label_3
_geom_torsion_atom_site_label_4
_geom_torsion
_geom_torsion_publ_flag
F1 C1 C2 C3 -96.4(2) y
C16 C1 C2 C3 24.1(2) y
C15 C1 C2 C3 145.24(17) y
F1 C1 C2 C9 133.13(16) y
C16 C1 C2 C9 -106.38(19) y
C15 C1 C2 C9 14.8(2) y
C9 C2 C3 C8 30.2(3) y
C1 C2 C3 C8 -93.0(2) y
C9 C2 C3 C4 -151.54(19) y
C1 C2 C3 C4 85.2(2) y
C8 C3 C4 C5 -0.5(3) y
C2 C3 C4 C5 -178.8(2) y
C3 C4 C5 C6 -1.0(3) y
C4 C5 C6 C7 1.9(3) y
C4 C5 C6 Cl1 -177.17(17) y
C5 C6 C7 C8 -1.3(3) y
Cl1 C6 C7 C8 177.78(18) y
C6 C7 C8 C3 -0.2(4) y
C4 C3 C8 C7 1.1(3) y
C2 C3 C8 C7 179.3(2) y
C3 C2 C9 C10 43.7(3) y
C1 C2 C9 C10 173.1(2) y
C3 C2 C9 C14 -140.49(18) y
C1 C2 C9 C14 -11.1(2) y
C14 C9 C10 C11 -0.3(3) y
C2 C9 C10 C11 175.3(2) y
C9 C10 C11 C12 -0.1(4) y
C10 C11 C12 C13 0.1(4) y
C11 C12 C13 C14 0.2(3) y
C12 C13 C14 C9 -0.5(3) y
C12 C13 C14 C15 -178.1(2) y
C10 C9 C14 C13 0.5(3) y
C2 C9 C14 C13 -175.67(18) y
C10 C9 C14 C15 178.53(19) y
C2 C9 C14 C15 2.3(2) y
C13 C14 C15 O1 6.7(4) y
C9 C14 C15 O1 -171.1(2) y
C13 C14 C15 C1 -174.6(2) y
C9 C14 C15 C1 7.6(2) y
F1 C1 C15 O1 45.7(3) y
C16 C1 C15 O1 -71.9(3) y
C2 C1 C15 O1 164.6(2) y
F1 C1 C15 C14 -133.11(17) y
C16 C1 C15 C14 109.3(2) y
C2 C1 C15 C14 -14.1(2) y
C17 O3 C16 O2 2.9(3) y
C17 O3 C16 C1 -176.68(18) y
F1 C1 C16 O2 10.5(3) y
C2 C1 C16 O2 -112.1(2) y
C15 C1 C16 O2 129.9(2) y
F1 C1 C16 O3 -169.89(16) y
C2 C1 C16 O3 67.5(2) y
C15 C1 C16 O3 -50.6(2) y
